data_7014146
loop_
_publ_author_name
'Monkowius, Uwe V.'
'Nogai, Stefan'
'Schmidbaur, Hubert'

_publ_section_title
;
 Unsuccessful/successful attempts to produce
 penta(heteroaryl)-phosphoranes/-arsoranes R5E (E = P, As; R = 2-furyl,
 2-thienyl).
;
_journal_issue 10
_journal_name_full 'Dalton transactions (Cambridge, England : 2003)'
_journal_page_first 1610
_journal_page_last 1617
_journal_paper_doi 10.1039/b401988a
_journal_year 2004
_chemical_formula_sum 'C25 H22 N O5 P S'
_chemical_formula_weight 479.47
_chemical_name_systematic
;
?
;
_space_group_IT_number 61
_symmetry_cell_setting orthorhombic
_symmetry_space_group_name_Hall '-P 2ac 2ab'
_symmetry_space_group_name_H-M 'P b c a'
_atom_sites_solution_hydrogens difmap
_atom_sites_solution_primary direct
_atom_sites_solution_secondary difmap
_audit_creation_method SHELXL-97
_cell_angle_alpha 90.00
_cell_angle_beta 90.00
_cell_angle_gamma 90.00
_cell_formula_units_Z 8
_cell_length_a 16.7150(3)
_cell_length_b 14.8630(3)
_cell_length_c 18.1350(2)
_cell_measurement_reflns_used 58111
_cell_measurement_temperature 143(2)
_cell_volume 4505.37(13)
_computing_cell_refinement DENZO
_computing_data_collection XPRESS
_computing_data_reduction SCALEPACK
_computing_molecular_graphics SHELXTL-PLUS
_computing_publication_material 'SHELXL-97 (Sheldrick, 1997)'
_computing_structure_refinement 'SHELXL-97 (Sheldrick, 1997)'
_computing_structure_solution 'SHELXS-97 (Sheldrick, 1990)'
_diffrn_ambient_temperature 143(2)
_diffrn_measured_fraction_theta_full 0.991
_diffrn_measured_fraction_theta_max 0.991
_diffrn_measurement_device_type 'NONIUS DIP 2020'
_diffrn_measurement_method phi-rotation
_diffrn_radiation_monochromator graphite
_diffrn_radiation_source 'fine-focus sealed tube'
_diffrn_radiation_type MoK\a
_diffrn_radiation_wavelength 0.71073
_diffrn_reflns_av_R_equivalents 0.032
_diffrn_reflns_av_sigmaI/netI 0.0257
_diffrn_reflns_limit_h_max 21
_diffrn_reflns_limit_h_min 0
_diffrn_reflns_limit_k_max 19
_diffrn_reflns_limit_k_min 0
_diffrn_reflns_limit_l_max 0
_diffrn_reflns_limit_l_min -23
_diffrn_reflns_number 58111
_diffrn_reflns_theta_full 27.72
_diffrn_reflns_theta_max 27.72
_diffrn_reflns_theta_min 2.25
_exptl_absorpt_coefficient_mu 0.253
_exptl_absorpt_correction_type none
_exptl_crystal_colour colourless
_exptl_crystal_density_diffrn 1.414
_exptl_crystal_density_method 'not measured'
_exptl_crystal_description block
_exptl_crystal_F_000 2000
_exptl_crystal_size_max 0.50
_exptl_crystal_size_mid 0.50
_exptl_crystal_size_min 0.50
_refine_diff_density_max 0.188
_refine_diff_density_min -0.499
_refine_diff_density_rms 0.059
_refine_ls_extinction_method none
_refine_ls_goodness_of_fit_ref 1.056
_refine_ls_hydrogen_treatment refall
_refine_ls_matrix_type full
_refine_ls_number_parameters 386
_refine_ls_number_reflns 5245
_refine_ls_number_restraints 0
_refine_ls_restrained_S_all 1.056
_refine_ls_R_factor_all 0.0386
_refine_ls_R_factor_gt 0.0372
_refine_ls_shift/su_max 0.000
_refine_ls_shift/su_mean 0.000
_refine_ls_structure_factor_coef Fsqd
_refine_ls_weighting_details 'calc w=1/[\s^2^(Fo^2^)+(0.0524P)^2^+2.1205P] where P=(Fo^2^+2Fc^2^)/3'
_refine_ls_weighting_scheme calc
_refine_ls_wR_factor_gt 0.0982
_refine_ls_wR_factor_ref 0.0997
_reflns_number_gt 5036
_reflns_number_total 5245
_reflns_threshold_expression >2sigma(I)
_cod_data_source_file b401988a.txt
_cod_data_source_block uwe19
_cod_depositor_comments
;
The following automatic conversions were performed:
'_symmetry_cell_setting' value 'Orthorhombic' changed to 'orthorhombic'
according to '/home/saulius/struct/CIF-dictionaries/cif_core.dic'
dictionary named 'cif_core.dic' version 2.4.1 from 2010-06-29.

Automatic conversion script
Id: cif_fix_enum 1527 2010-12-29 10:47:43Z saulius 
;
_cod_original_sg_symbol_H-M Pbca
_cod_database_code 7014146

loop_
_symmetry_equiv_pos_as_xyz
'x, y, z'
'-x+1/2, -y, z+1/2'
'-x, y+1/2, -z+1/2'
'x+1/2, -y+1/2, -z'
'-x, -y, -z'
'x-1/2, y, -z-1/2'
'x, -y-1/2, z-1/2'
'-x-1/2, y-1/2, z'

loop_
_atom_site_label
_atom_site_type_symbol
_atom_site_fract_x
_atom_site_fract_y
_atom_site_fract_z
_atom_site_U_iso_or_equiv
_atom_site_adp_type
_atom_site_occupancy
_atom_site_symmetry_multiplicity
_atom_site_calc_flag
_atom_site_refinement_flags
_atom_site_disorder_assembly
_atom_site_disorder_group
P1 P 0.220676(19) 0.41947(2) 0.397578(18) 0.02064(10) Uani 1 1 d . . .
S1 S 0.135328(19) 0.29917(2) 0.306953(18) 0.02322(10) Uani 1 1 d . . .
O1 O 0.21728(5) 0.52289(6) 0.41523(5) 0.0243(2) Uani 1 1 d . . .
O3 O 0.30958(6) 0.40552(7) 0.37345(5) 0.0243(2) Uani 1 1 d . . .
O2 O 0.21677(5) 0.36581(7) 0.47194(5) 0.0247(2) Uani 1 1 d . . .
O5 O 0.20290(6) 0.23937(7) 0.31428(6) 0.0310(2) Uani 1 1 d . . .
O4 O 0.05906(6) 0.26549(8) 0.33126(6) 0.0341(2) Uani 1 1 d . . .
C21 C 0.27537(7) 0.37053(9) 0.52879(7) 0.0224(3) Uani 1 1 d . . .
C31 C 0.34166(7) 0.43647(9) 0.30545(7) 0.0213(3) Uani 1 1 d . . .
C41 C 0.12555(8) 0.32887(8) 0.21300(8) 0.0220(3) Uani 1 1 d . . .
C36 C 0.35291(8) 0.37373(9) 0.25022(8) 0.0243(3) Uani 1 1 d . . .
C42 C 0.06113(8) 0.38218(9) 0.19178(8) 0.0255(3) Uani 1 1 d . . .
C12 C 0.12957(9) 0.62999(10) 0.35881(9) 0.0289(3) Uani 1 1 d . . .
C44 C 0.10846(9) 0.37940(9) 0.06558(8) 0.0261(3) Uani 1 1 d . . .
C32 C 0.36533(9) 0.52529(10) 0.29874(8) 0.0262(3) Uani 1 1 d . . .
C46 C 0.18142(8) 0.29998(9) 0.16125(8) 0.0271(3) Uani 1 1 d . . .
C16 C 0.09677(9) 0.56769(10) 0.47832(8) 0.0275(3) Uani 1 1 d . . .
C11 C 0.14569(8) 0.57333(9) 0.41726(7) 0.0220(3) Uani 1 1 d . . .
C26 C 0.34349(8) 0.31845(9) 0.52327(8) 0.0260(3) Uani 1 1 d . . .
C35 C 0.39166(8) 0.40077(10) 0.18615(8) 0.0264(3) Uani 1 1 d . . .
C43 C 0.05263(9) 0.40637(10) 0.11834(8) 0.0279(3) Uani 1 1 d . . .
N1 N 0.15164(7) 0.39468(8) 0.34467(7) 0.0263(2) Uani 1 1 d . . .
C25 C 0.39730(9) 0.31956(10) 0.58172(9) 0.0307(3) Uani 1 1 d . . .
C15 C 0.02798(9) 0.62022(10) 0.48063(9) 0.0330(3) Uani 1 1 d . . .
C34 C 0.41839(8) 0.48868(10) 0.17870(7) 0.0258(3) Uani 1 1 d . . .
C45 C 0.17240(9) 0.32642(10) 0.08798(8) 0.0288(3) Uani 1 1 d . . .
C33 C 0.40436(9) 0.55070(10) 0.23422(8) 0.0279(3) Uani 1 1 d . . .
C13 C 0.06036(10) 0.68165(10) 0.36177(10) 0.0357(3) Uani 1 1 d . . .
C23 C 0.31337(11) 0.42273(11) 0.64786(9) 0.0363(3) Uani 1 1 d . . .
C14 C 0.00966(9) 0.67665(10) 0.42191(10) 0.0350(3) Uani 1 1 d . . .
C24 C 0.38226(10) 0.37137(11) 0.64386(9) 0.0348(3) Uani 1 1 d . . .
C47 C 0.09945(11) 0.40733(13) -0.01360(9) 0.0377(4) Uani 1 1 d . . .
C22 C 0.25882(10) 0.42262(10) 0.58991(8) 0.0302(3) Uani 1 1 d . . .
H46 H 0.2253(11) 0.2610(13) 0.1764(10) 0.034(5) Uiso 1 1 d . . .
H42 H 0.0235(11) 0.4033(12) 0.2286(10) 0.032(4) Uiso 1 1 d . . .
H45 H 0.2127(12) 0.3057(14) 0.0526(12) 0.044(5) Uiso 1 1 d . . .
H26 H 0.3535(11) 0.2829(13) 0.4805(11) 0.035(5) Uiso 1 1 d . . .
H36 H 0.3341(11) 0.3125(12) 0.2579(10) 0.032(4) Uiso 1 1 d . . .
H25 H 0.4454(11) 0.2837(13) 0.5789(10) 0.036(5) Uiso 1 1 d . . .
H22 H 0.2087(12) 0.4577(14) 0.5919(11) 0.041(5) Uiso 1 1 d . . .
H33 H 0.4218(12) 0.6112(13) 0.2288(10) 0.037(5) Uiso 1 1 d . . .
H43 H 0.0058(12) 0.4431(14) 0.1026(10) 0.042(5) Uiso 1 1 d . . .
H34 H 0.4483(11) 0.5060(13) 0.1360(10) 0.038(5) Uiso 1 1 d . . .
H32 H 0.3545(11) 0.5699(13) 0.3380(11) 0.036(5) Uiso 1 1 d . . .
H35 H 0.4011(12) 0.3563(14) 0.1489(11) 0.044(5) Uiso 1 1 d . . .
H12 H 0.1681(12) 0.6341(13) 0.3190(11) 0.037(5) Uiso 1 1 d . . .
H16 H 0.1096(12) 0.5277(13) 0.5182(11) 0.041(5) Uiso 1 1 d . . .
H15 H -0.0055(11) 0.6162(13) 0.5234(10) 0.037(5) Uiso 1 1 d . . .
H14 H -0.0376(13) 0.7112(14) 0.4241(11) 0.045(5) Uiso 1 1 d . . .
H23 H 0.3023(13) 0.4604(14) 0.6918(12) 0.047(6) Uiso 1 1 d . . .
H24 H 0.4212(13) 0.3706(15) 0.6852(12) 0.050(6) Uiso 1 1 d . . .
H13 H 0.0476(13) 0.7232(15) 0.3198(12) 0.055(6) Uiso 1 1 d . . .
H47A H 0.1150(14) 0.4713(17) -0.0208(13) 0.063(7) Uiso 1 1 d . . .
H47B H 0.0434(17) 0.4094(17) -0.0288(14) 0.076(8) Uiso 1 1 d . . .
H47C H 0.1274(18) 0.365(2) -0.0455(17) 0.093(10) Uiso 1 1 d . . .

loop_
_atom_site_aniso_label
_atom_site_aniso_U_11
_atom_site_aniso_U_22
_atom_site_aniso_U_33
_atom_site_aniso_U_23
_atom_site_aniso_U_13
_atom_site_aniso_U_12
P1 0.01944(17) 0.02267(18) 0.01980(17) 0.00109(11) 0.00021(11) 0.00250(11)
S1 0.02259(17) 0.02067(17) 0.02640(18) 0.00223(11) -0.00192(12) -0.00035(11)
O1 0.0199(4) 0.0243(5) 0.0288(5) -0.0018(4) -0.0008(3) 0.0020(4)
O3 0.0222(5) 0.0304(5) 0.0203(4) 0.0058(4) 0.0033(4) 0.0050(4)
O2 0.0214(4) 0.0302(5) 0.0225(5) 0.0045(4) -0.0004(3) -0.0008(4)
O5 0.0318(5) 0.0215(5) 0.0396(6) 0.0023(4) -0.0065(4) 0.0052(4)
O4 0.0287(5) 0.0382(6) 0.0355(6) 0.0093(5) 0.0019(4) -0.0088(4)
C21 0.0217(6) 0.0234(6) 0.0220(6) 0.0051(5) -0.0007(5) -0.0005(5)
C31 0.0184(6) 0.0267(6) 0.0188(6) 0.0038(5) 0.0013(4) 0.0033(5)
C41 0.0201(6) 0.0192(6) 0.0267(6) -0.0025(5) -0.0003(5) -0.0020(4)
C36 0.0214(6) 0.0239(6) 0.0277(7) -0.0007(5) 0.0000(5) 0.0008(5)
C42 0.0221(6) 0.0274(7) 0.0270(7) 0.0012(5) 0.0036(5) 0.0030(5)
C12 0.0293(7) 0.0264(7) 0.0310(7) 0.0052(5) -0.0011(6) -0.0018(5)
C44 0.0282(7) 0.0252(6) 0.0251(6) -0.0013(5) 0.0017(5) -0.0065(5)
C32 0.0325(7) 0.0249(6) 0.0214(6) -0.0015(5) 0.0011(5) 0.0029(5)
C46 0.0221(6) 0.0275(7) 0.0316(7) -0.0060(5) -0.0008(5) 0.0032(5)
C16 0.0274(7) 0.0288(7) 0.0263(7) 0.0006(5) 0.0016(5) 0.0016(5)
C11 0.0200(6) 0.0202(6) 0.0257(6) -0.0018(5) -0.0015(5) 0.0001(5)
C26 0.0256(6) 0.0244(6) 0.0279(7) 0.0037(5) 0.0023(5) 0.0030(5)
C35 0.0256(6) 0.0306(7) 0.0229(6) -0.0054(5) 0.0005(5) 0.0018(5)
C43 0.0253(7) 0.0294(7) 0.0291(7) 0.0032(5) 0.0006(5) 0.0039(5)
N1 0.0277(6) 0.0238(6) 0.0275(6) -0.0031(4) -0.0052(5) 0.0042(4)
C25 0.0257(7) 0.0299(7) 0.0365(8) 0.0100(6) -0.0024(6) 0.0008(6)
C15 0.0263(7) 0.0315(7) 0.0414(8) -0.0080(6) 0.0060(6) 0.0001(6)
C34 0.0256(6) 0.0321(7) 0.0199(6) 0.0023(5) 0.0002(5) 0.0007(5)
C45 0.0260(7) 0.0318(7) 0.0285(7) -0.0073(5) 0.0052(5) -0.0009(6)
C33 0.0333(7) 0.0247(6) 0.0256(6) 0.0025(5) 0.0011(5) -0.0007(5)
C13 0.0333(8) 0.0251(7) 0.0486(9) 0.0091(6) -0.0095(7) 0.0002(6)
C23 0.0446(9) 0.0375(8) 0.0268(7) -0.0018(6) -0.0023(6) 0.0004(7)
C14 0.0247(7) 0.0220(6) 0.0583(10) -0.0060(6) -0.0055(7) 0.0031(5)
C24 0.0356(8) 0.0380(8) 0.0306(7) 0.0081(6) -0.0094(6) -0.0063(6)
C47 0.0423(9) 0.0432(9) 0.0275(7) 0.0033(6) 0.0019(7) -0.0070(7)
C22 0.0321(7) 0.0328(7) 0.0257(7) 0.0012(5) 0.0024(6) 0.0062(6)

loop_
_atom_type_symbol
_atom_type_description
_atom_type_scat_dispersion_real
_atom_type_scat_dispersion_imag
_atom_type_scat_source
C C 0.0033 0.0016 'International Tables Vol C Tables 4.2.6.8 and 6.1.1.4'
H H 0.0000 0.0000 'International Tables Vol C Tables 4.2.6.8 and 6.1.1.4'
N N 0.0061 0.0033 'International Tables Vol C Tables 4.2.6.8 and 6.1.1.4'
O O 0.0106 0.0060 'International Tables Vol C Tables 4.2.6.8 and 6.1.1.4'
P P 0.1023 0.0942 'International Tables Vol C Tables 4.2.6.8 and 6.1.1.4'
S S 0.1246 0.1234 'International Tables Vol C Tables 4.2.6.8 and 6.1.1.4'

loop_
_geom_angle_atom_site_label_1
_geom_angle_atom_site_label_2
_geom_angle_atom_site_label_3
_geom_angle
_geom_angle_site_symmetry_1
_geom_angle_site_symmetry_3
_geom_angle_publ_flag
N1 P1 O3 120.30(6) . . ?
N1 P1 O2 112.44(6) . . ?
O3 P1 O2 102.30(5) . . ?
N1 P1 O1 109.44(6) . . ?
O3 P1 O1 102.78(5) . . ?
O2 P1 O1 108.71(6) . . ?
O4 S1 O5 116.80(7) . . ?
O4 S1 N1 109.20(7) . . ?
O5 S1 N1 111.95(6) . . ?
O4 S1 C41 107.48(6) . . ?
O5 S1 C41 108.35(6) . . ?
N1 S1 C41 101.91(6) . . ?
C11 O1 P1 123.72(8) . . ?
C31 O3 P1 123.97(8) . . ?
C21 O2 P1 124.68(8) . . ?
C22 C21 C26 122.55(13) . . ?
C22 C21 O2 118.12(12) . . ?
C26 C21 O2 119.17(12) . . ?
C36 C31 C32 122.78(12) . . ?
C36 C31 O3 117.52(12) . . ?
C32 C31 O3 119.54(12) . . ?
C42 C41 C46 120.57(13) . . ?
C42 C41 S1 118.71(10) . . ?
C46 C41 S1 120.72(10) . . ?
C31 C36 C35 118.33(13) . . ?
C31 C36 H36 118.9(11) . . ?
C35 C36 H36 122.7(11) . . ?
C43 C42 C41 119.51(13) . . ?
C43 C42 H42 120.7(11) . . ?
C41 C42 H42 119.8(11) . . ?
C11 C12 C13 118.04(14) . . ?
C11 C12 H12 118.7(12) . . ?
C13 C12 H12 123.1(12) . . ?
C45 C44 C43 118.50(13) . . ?
C45 C44 C47 120.90(14) . . ?
C43 C44 C47 120.60(14) . . ?
C31 C32 C33 117.83(13) . . ?
C31 C32 H32 121.6(11) . . ?
C33 C32 H32 120.6(11) . . ?
C41 C46 C45 118.90(13) . . ?
C41 C46 H46 119.9(11) . . ?
C45 C46 H46 121.2(11) . . ?
C11 C16 C15 118.71(14) . . ?
C11 C16 H16 120.7(12) . . ?
C15 C16 H16 120.6(12) . . ?
C16 C11 C12 122.54(13) . . ?
C16 C11 O1 119.40(12) . . ?
C12 C11 O1 117.98(12) . . ?
C21 C26 C25 118.15(13) . . ?
C21 C26 H26 121.0(11) . . ?
C25 C26 H26 120.8(11) . . ?
C34 C35 C36 120.26(13) . . ?
C34 C35 H35 121.9(12) . . ?
C36 C35 H35 117.8(12) . . ?
C42 C43 C44 121.03(13) . . ?
C42 C43 H43 119.8(11) . . ?
C44 C43 H43 119.1(11) . . ?
P1 N1 S1 127.19(8) . . ?
C24 C25 C26 120.55(14) . . ?
C24 C25 H25 120.0(11) . . ?
C26 C25 H25 119.5(11) . . ?
C14 C15 C16 119.87(15) . . ?
C14 C15 H15 121.9(11) . . ?
C16 C15 H15 118.2(11) . . ?
C33 C34 C35 120.09(13) . . ?
C33 C34 H34 119.9(11) . . ?
C35 C34 H34 120.0(11) . . ?
C44 C45 C46 121.48(13) . . ?
C44 C45 H45 121.1(12) . . ?
C46 C45 H45 117.5(12) . . ?
C34 C33 C32 120.66(13) . . ?
C34 C33 H33 120.2(11) . . ?
C32 C33 H33 119.2(11) . . ?
C14 C13 C12 120.72(14) . . ?
C14 C13 H13 120.0(13) . . ?
C12 C13 H13 119.2(13) . . ?
C24 C23 C22 120.34(15) . . ?
C24 C23 H23 120.6(12) . . ?
C22 C23 H23 119.0(12) . . ?
C13 C14 C15 120.11(14) . . ?
C13 C14 H14 121.1(12) . . ?
C15 C14 H14 118.8(13) . . ?
C23 C24 C25 119.98(14) . . ?
C23 C24 H24 120.8(13) . . ?
C25 C24 H24 119.2(13) . . ?
C44 C47 H47A 111.3(14) . . ?
C44 C47 H47B 112.0(16) . . ?
H47A C47 H47B 101(2) . . ?
C44 C47 H47C 110.0(18) . . ?
H47A C47 H47C 115(2) . . ?
H47B C47 H47C 108(2) . . ?
C21 C22 C23 118.43(14) . . ?
C21 C22 H22 119.6(11) . . ?
C23 C22 H22 121.9(11) . . ?

loop_
_geom_bond_atom_site_label_1
_geom_bond_atom_site_label_2
_geom_bond_distance
_geom_bond_site_symmetry_2
_geom_bond_publ_flag
P1 N1 1.5453(12) . ?
P1 O3 1.5630(10) . ?
P1 O2 1.5680(10) . ?
P1 O1 1.5712(10) . ?
S1 O4 1.4387(10) . ?
S1 O5 1.4434(10) . ?
S1 N1 1.5993(12) . ?
S1 C41 1.7677(14) . ?
O1 C11 1.4126(15) . ?
O3 C31 1.4211(15) . ?
O2 C21 1.4238(15) . ?
C21 C22 1.380(2) . ?
C21 C26 1.3804(18) . ?
C31 C36 1.3813(19) . ?
C31 C32 1.3835(19) . ?
C41 C42 1.3912(18) . ?
C41 C46 1.3918(19) . ?
C36 C35 1.390(2) . ?
C36 H36 0.972(18) . ?
C42 C43 1.387(2) . ?
C42 H42 0.969(18) . ?
C12 C11 1.3803(19) . ?
C12 C13 1.390(2) . ?
C12 H12 0.97(2) . ?
C44 C45 1.388(2) . ?
C44 C43 1.395(2) . ?
C44 C47 1.502(2) . ?
C32 C33 1.3920(19) . ?
C32 H32 0.99(2) . ?
C46 C45 1.394(2) . ?
C46 H46 0.974(18) . ?
C16 C11 1.3792(19) . ?
C16 C15 1.390(2) . ?
C16 H16 0.96(2) . ?
C26 C25 1.390(2) . ?
C26 H26 0.95(2) . ?
C35 C34 1.388(2) . ?
C35 H35 0.96(2) . ?
C43 H43 1.00(2) . ?
C25 C24 1.388(2) . ?
C25 H25 0.966(19) . ?
C15 C14 1.390(2) . ?
C15 H15 0.959(19) . ?
C34 C33 1.3851(19) . ?
C34 H34 0.958(19) . ?
C45 H45 0.98(2) . ?
C33 H33 0.951(19) . ?
C13 C14 1.383(3) . ?
C13 H13 1.00(2) . ?
C23 C24 1.383(2) . ?
C23 C22 1.391(2) . ?
C23 H23 0.99(2) . ?
C14 H14 0.94(2) . ?
C24 H24 0.99(2) . ?
C47 H47A 0.99(3) . ?
C47 H47B 0.98(3) . ?
C47 H47C 0.97(3) . ?
C22 H22 0.99(2) . ?

loop_
_geom_torsion_atom_site_label_1
_geom_torsion_atom_site_label_2
_geom_torsion_atom_site_label_3
_geom_torsion_atom_site_label_4
_geom_torsion
_geom_torsion_site_symmetry_1
_geom_torsion_site_symmetry_2
_geom_torsion_site_symmetry_3
_geom_torsion_site_symmetry_4
_geom_torsion_publ_flag
N1 P1 O1 C11 30.66(12) . . . . ?
O3 P1 O1 C11 159.61(10) . . . . ?
O2 P1 O1 C11 -92.49(11) . . . . ?
N1 P1 O3 C31 49.85(13) . . . . ?
O2 P1 O3 C31 175.28(10) . . . . ?
O1 P1 O3 C31 -72.01(11) . . . . ?
N1 P1 O2 C21 175.65(10) . . . . ?
O3 P1 O2 C21 45.21(11) . . . . ?
O1 P1 O2 C21 -63.01(11) . . . . ?
P1 O2 C21 C22 101.58(14) . . . . ?
P1 O2 C21 C26 -82.90(14) . . . . ?
P1 O3 C31 C36 -102.87(13) . . . . ?
P1 O3 C31 C32 81.58(15) . . . . ?
O4 S1 C41 C42 49.16(12) . . . . ?
O5 S1 C41 C42 176.20(11) . . . . ?
N1 S1 C41 C42 -65.60(12) . . . . ?
O4 S1 C41 C46 -131.22(11) . . . . ?
O5 S1 C41 C46 -4.18(13) . . . . ?
N1 S1 C41 C46 114.02(11) . . . . ?
C32 C31 C36 C35 1.8(2) . . . . ?
O3 C31 C36 C35 -173.56(12) . . . . ?
C46 C41 C42 C43 0.2(2) . . . . ?
S1 C41 C42 C43 179.81(11) . . . . ?
C36 C31 C32 C33 -2.1(2) . . . . ?
O3 C31 C32 C33 173.16(12) . . . . ?
C42 C41 C46 C45 0.9(2) . . . . ?
S1 C41 C46 C45 -178.71(11) . . . . ?
C15 C16 C11 C12 0.9(2) . . . . ?
C15 C16 C11 O1 177.71(12) . . . . ?
C13 C12 C11 C16 -1.3(2) . . . . ?
C13 C12 C11 O1 -178.11(12) . . . . ?
P1 O1 C11 C16 78.30(15) . . . . ?
P1 O1 C11 C12 -104.75(13) . . . . ?
C22 C21 C26 C25 -0.4(2) . . . . ?
O2 C21 C26 C25 -175.75(12) . . . . ?
C31 C36 C35 C34 0.3(2) . . . . ?
C41 C42 C43 C44 -1.2(2) . . . . ?
C45 C44 C43 C42 1.0(2) . . . . ?
C47 C44 C43 C42 -178.92(14) . . . . ?
O3 P1 N1 S1 56.42(12) . . . . ?
O2 P1 N1 S1 -64.11(11) . . . . ?
O1 P1 N1 S1 174.97(8) . . . . ?
O4 S1 N1 P1 118.20(10) . . . . ?
O5 S1 N1 P1 -12.73(12) . . . . ?
C41 S1 N1 P1 -128.32(10) . . . . ?
C21 C26 C25 C24 0.4(2) . . . . ?
C11 C16 C15 C14 0.3(2) . . . . ?
C36 C35 C34 C33 -2.0(2) . . . . ?
C43 C44 C45 C46 0.2(2) . . . . ?
C47 C44 C45 C46 -179.94(14) . . . . ?
C41 C46 C45 C44 -1.1(2) . . . . ?
C35 C34 C33 C32 1.7(2) . . . . ?
C31 C32 C33 C34 0.3(2) . . . . ?
C11 C12 C13 C14 0.5(2) . . . . ?
C12 C13 C14 C15 0.6(2) . . . . ?
C16 C15 C14 C13 -1.0(2) . . . . ?
C22 C23 C24 C25 0.1(2) . . . . ?
C26 C25 C24 C23 -0.2(2) . . . . ?
C26 C21 C22 C23 0.4(2) . . . . ?
O2 C21 C22 C23 175.72(13) . . . . ?
C24 C23 C22 C21 -0.2(2) . . . . ?

loop_
_cod_related_entry_id
_cod_related_entry_database
_cod_related_entry_code
1 ChemSpider 21145504
